data_4134064
loop_
_publ_author_name
'Palumbo, Chad T.'
'Scopelliti, Rosario'
'Zivkovic, Ivica'
'Mazzanti, Marinella'

_publ_section_title
;
 C-H Bond Activation by an Isolated Dinuclear U(III)/U(IV) Nitride.
;
_journal_name_full 'Journal of the American Chemical Society'
_journal_paper_doi 10.1021/jacs.9b12804
_journal_year 2020
_chemical_formula_moiety 'C32 H90 N5 O2 Si8 U2'
_chemical_formula_sum 'C32 H90 N5 O2 Si8 U2'
_chemical_formula_weight 1277.86
_space_group_crystal_system triclinic
_space_group_IT_number 2
_space_group_name_Hall '-P 1'
_space_group_name_H-M_alt 'P -1'
_atom_sites_solution_hydrogens mixed
_atom_sites_solution_primary dual
_atom_sites_solution_secondary difmap
_audit_creation_method SHELXL-2018/3
_cell_angle_alpha 84.395(13)
_cell_angle_beta 76.525(13)
_cell_angle_gamma 77.750(13)
_cell_formula_units_Z 2
_cell_length_a 10.4218(16)
_cell_length_b 12.6637(19)
_cell_length_c 21.703(3)
_cell_measurement_reflns_used 1097
_cell_measurement_temperature 140.00(10)
_cell_measurement_theta_max 62.0660
_cell_measurement_theta_min 3.9920
_cell_volume 2718.6(7)
_computing_cell_refinement 'CrysAlisPro 1.171.40.53 (Rigaku OD, 2019)'
_computing_data_collection 'CrysAlisPro 1.171.40.53 (Rigaku OD, 2019)'
_computing_data_reduction 'CrysAlisPro 1.171.40.53 (Rigaku OD, 2019)'
_computing_molecular_graphics 'Mercury 4.1.3 (CCDC, 2019)'
_computing_publication_material 'CIFTab (Sheldrick, 2015)'
_computing_structure_refinement 'SHELXL-2018/3 (Sheldrick, 2018)'
_computing_structure_solution 'SHELXT (Sheldrick, 2015)'
_diffrn_ambient_environment N~2~
_diffrn_ambient_temperature 140.00(10)
_diffrn_detector 'CCD plate'
_diffrn_detector_area_resol_mean 10.2665
_diffrn_detector_type Atlas
_diffrn_measured_fraction_theta_full 0.999
_diffrn_measured_fraction_theta_max 0.999
_diffrn_measurement_details
;
List of Runs (angles in degrees, time in seconds):

  # Type    Start    End  Width  t~exp~   \w     \q     \k     \f   Frames
--------------------------------------------------------------------------
  1  \w   -110.00 -20.00   1.00   10.00    --  -42.76 -57.00  60.00   90
  2  \w    -69.00  30.00   1.00   10.00    --  -42.76  57.00-150.00   99
  3  \w    -90.00  -7.00   1.00   10.00    --  -42.76 125.00 -90.00   83
  4  \w   -123.00 -87.00   1.00   10.00    --  -42.76 -99.00-150.00   36
  5  \w   -115.00 -87.00   1.00   10.00    --  -42.76 -99.00 120.00   28
  6  \w     75.00 117.00   1.00   40.00    --  105.68-125.00-150.00   42
  7  \w     87.00 134.00   1.00   40.00    --  105.68 -61.00  30.00   47
  8  \w     40.00 116.00   1.00   40.00    --  105.68 -77.00-180.00   76
  9  \w     39.00 125.00   1.00   40.00    --  105.68 -45.00 -90.00   86
 10  \w     57.00  84.00   1.00   40.00    --  105.68 -94.00 120.00   27
 11  \w     41.00 123.00   1.00   40.00    --  105.68 -45.00-180.00   82
 12  \w     40.00  66.00   1.00   40.00    --  105.68-125.00-150.00   26
 13  \w     36.00 124.00   1.00   40.00    --  105.68 -45.00   0.00   88
 14  \w     68.00 118.00   1.00   40.00    --  105.68-125.00   0.00   50
 15  \w    106.00 174.00   1.00   40.00    --  105.68  77.00 -30.00   68
 16  \w     53.00 108.00   1.00   40.00    --  105.68 -94.00  30.00   55
 17  \w     18.00 169.00   1.00   40.00    --  105.68   0.00 150.00  151
;
_diffrn_measurement_device 'four-circle diffractometer'
_diffrn_measurement_device_type 'SuperNova, Dual, Cu at home/near, Atlas'
_diffrn_measurement_method '\w scans'
_diffrn_radiation_monochromator mirror
_diffrn_radiation_probe x-ray
_diffrn_radiation_type 'Cu K\a'
_diffrn_radiation_wavelength 1.54184
_diffrn_reflns_av_unetI/netI 0.2637
_diffrn_reflns_Laue_measured_fraction_full 0.999
_diffrn_reflns_Laue_measured_fraction_max 0.999
_diffrn_reflns_limit_h_max 12
_diffrn_reflns_limit_h_min -12
_diffrn_reflns_limit_k_max 15
_diffrn_reflns_limit_k_min -15
_diffrn_reflns_limit_l_max 25
_diffrn_reflns_limit_l_min -25
_diffrn_reflns_number 9935
_diffrn_reflns_point_group_measured_fraction_full 0.999
_diffrn_reflns_point_group_measured_fraction_max 0.999
_diffrn_reflns_theta_full 66.595
_diffrn_reflns_theta_max 66.595
_diffrn_reflns_theta_min 3.576
_diffrn_source 'micro-focus sealed X-ray tube'
_diffrn_source_type 'SuperNova (Cu) X-ray Source'
_exptl_absorpt_coefficient_mu 18.552
_exptl_absorpt_correction_T_max 0.601
_exptl_absorpt_correction_T_min 0.325
_exptl_absorpt_correction_type gaussian
_exptl_absorpt_process_details
;
CrysAlisPro 1.171.40.53 (Rigaku Oxford Diffraction, 2019)
Numerical absorption correction based on gaussian integration over
a multifaceted crystal model.
Empirical absorption correction using spherical harmonics,
 implemented in SCALE3 ABSPACK scaling algorithm.
;
_exptl_crystal_colour 'metallic dark black'
_exptl_crystal_density_diffrn 1.561
_exptl_crystal_description plate
_exptl_crystal_F_000 1258
_exptl_crystal_size_max 0.113
_exptl_crystal_size_mid 0.059
_exptl_crystal_size_min 0.056
_refine_diff_density_max 4.264
_refine_diff_density_min -2.371
_refine_diff_density_rms 0.287
_refine_ls_extinction_method none
_refine_ls_goodness_of_fit_ref 0.804
_refine_ls_hydrogen_treatment mixed
_refine_ls_matrix_type full
_refine_ls_number_parameters 458
_refine_ls_number_reflns 9935
_refine_ls_number_restraints 481
_refine_ls_restrained_S_all 0.787
_refine_ls_R_factor_all 0.1816
_refine_ls_R_factor_gt 0.0824
_refine_ls_shift/su_max 0.000
_refine_ls_shift/su_mean 0.000
_refine_ls_structure_factor_coef Fsqd
_refine_ls_weighting_details 'w=1/[\s^2^(Fo^2^)+(0.0884P)^2^] where P=(Fo^2^+2Fc^2^)/3'
_refine_ls_weighting_scheme calc
_refine_ls_wR_factor_gt 0.1817
_refine_ls_wR_factor_ref 0.2128
_reflns_Friedel_coverage 0.000
_reflns_number_gt 3820
_reflns_number_total 9935
_reflns_threshold_expression 'I > 2\s(I)'
_cod_data_source_file ja9b12804_si_009.cif
_cod_data_source_block ctp419
_cod_database_code 4134064
_shelx_shelxl_version_number 2018/3
_shelx_space_group_comment
;
The symmetry employed for this shelxl refinement is uniquely defined
by the following loop, which should always be used as a source of
symmetry information in preference to the above space-group names.
They are only intended as comments.
;
_shelx_estimated_absorpt_t_min 0.228
_shelx_estimated_absorpt_t_max 0.423

loop_
_space_group_symop_operation_xyz
'x, y, z'
'-x, -y, -z'

loop_
_atom_site_label
_atom_site_type_symbol
_atom_site_fract_x
_atom_site_fract_y
_atom_site_fract_z
_atom_site_U_iso_or_equiv
_atom_site_adp_type
_atom_site_occupancy
_atom_site_site_symmetry_order
_atom_site_calc_flag
_atom_site_refinement_flags_posn
_atom_site_refinement_flags_adp
U1 U -0.07701(9) 0.33255(8) 0.82172(5) 0.0511(3) Uani 1 1 d D .
H1 H 0.073(14) 0.312(8) 0.745(6) 0.061 Uiso 1 1 d D U
U2 U 0.15956(9) 0.20161(8) 0.68014(5) 0.0514(3) Uani 1 1 d D .
Si1 Si -0.1917(8) 0.0870(7) 0.8929(4) 0.064(2) Uani 1 1 d . .
Si2 Si -0.2585(8) 0.2830(7) 0.9702(4) 0.0594(19) Uani 1 1 d . .
Si3 Si -0.3813(8) 0.4965(6) 0.7880(4) 0.0579(19) Uani 1 1 d . .
Si4 Si -0.1533(8) 0.6073(6) 0.7889(4) 0.0606(19) Uani 1 1 d . .
Si5 Si -0.0724(9) 0.2737(7) 0.5766(4) 0.067(2) Uani 1 1 d . .
Si6 Si 0.2190(8) 0.1835(7) 0.5215(4) 0.066(2) Uani 1 1 d . .
Si7 Si 0.2031(9) -0.0875(6) 0.6863(4) 0.065(2) Uani 1 1 d . .
Si8 Si 0.3985(7) 0.0127(6) 0.7329(4) 0.0576(18) Uani 1 1 d . .
O1 O 0.093(2) 0.3160(17) 0.8941(11) 0.080(5) Uani 1 1 d . .
O2 O 0.2795(19) 0.3594(16) 0.6330(11) 0.074(5) Uani 1 1 d . .
N1 N -0.0355(13) 0.2319(18) 0.7420(8) 0.063(5) Uani 1 1 d D .
H1D H -0.099808 0.202771 0.734784 0.076 Uiso 1 1 calc R U
N2 N -0.183(3) 0.2233(19) 0.8993(12) 0.070(5) Uani 1 1 d . .
N3 N -0.221(2) 0.4934(19) 0.7954(12) 0.062(5) Uani 1 1 d . .
N4 N 0.092(2) 0.228(2) 0.5853(11) 0.067(5) Uani 1 1 d . .
N5 N 0.262(2) 0.0301(18) 0.7017(12) 0.058(5) Uani 1 1 d . .
C1 C -0.014(3) 0.005(2) 0.8646(14) 0.070(7) Uani 1 1 d . .
H1A H 0.050777 0.052858 0.857601 0.105 Uiso 1 1 calc R U
H1B H -0.008989 -0.027978 0.824828 0.105 Uiso 1 1 calc R U
H1C H 0.005905 -0.051883 0.896870 0.105 Uiso 1 1 calc R U
C2 C -0.294(3) 0.069(3) 0.835(2) 0.105(12) Uani 1 1 d . .
H2A H -0.388933 0.100886 0.851376 0.157 Uiso 1 1 calc R U
H2B H -0.284618 -0.007756 0.828955 0.157 Uiso 1 1 calc R U
H2C H -0.261810 0.106199 0.794048 0.157 Uiso 1 1 calc R U
C3 C -0.258(3) 0.014(2) 0.9666(18) 0.094(10) Uani 1 1 d . .
H3A H -0.188219 -0.007980 0.991331 0.141 Uiso 1 1 calc R U
H3B H -0.285001 -0.051103 0.956404 0.141 Uiso 1 1 calc R U
H3C H -0.336185 0.060493 0.991446 0.141 Uiso 1 1 calc R U
C4 C -0.174(3) 0.226(3) 1.0389(13) 0.078(6) Uani 1 1 d . .
H4A H -0.219342 0.169756 1.063121 0.117 Uiso 1 1 calc R U
H4B H -0.179923 0.284129 1.066632 0.117 Uiso 1 1 calc R U
H4C H -0.079146 0.194559 1.022052 0.117 Uiso 1 1 calc R U
C5 C -0.444(3) 0.281(3) 0.9991(19) 0.106(11) Uani 1 1 d . .
H5A H -0.489429 0.347133 1.020682 0.159 Uiso 1 1 calc R U
H5B H -0.454473 0.217942 1.028808 0.159 Uiso 1 1 calc R U
H5C H -0.482735 0.275228 0.962916 0.159 Uiso 1 1 calc R U
C6 C -0.250(3) 0.432(3) 0.9625(14) 0.078(6) Uani 1 1 d . .
H6A H -0.252312 0.460368 0.919022 0.117 Uiso 1 1 calc R U
H6B H -0.165850 0.441362 0.972556 0.117 Uiso 1 1 calc R U
H6C H -0.326542 0.472358 0.992079 0.117 Uiso 1 1 calc R U
C7 C -0.399(3) 0.355(2) 0.7750(17) 0.080(9) Uani 1 1 d . .
H7A H -0.406056 0.351351 0.731105 0.120 Uiso 1 1 calc R U
H7B H -0.480032 0.338339 0.804036 0.120 Uiso 1 1 calc R U
H7C H -0.319862 0.303285 0.783172 0.120 Uiso 1 1 calc R U
C8 C -0.429(3) 0.590(2) 0.7218(16) 0.076(7) Uani 1 1 d . .
H8A H -0.458641 0.663862 0.736115 0.114 Uiso 1 1 calc R U
H8B H -0.503035 0.567975 0.708401 0.114 Uiso 1 1 calc R U
H8C H -0.351654 0.586744 0.685977 0.114 Uiso 1 1 calc R U
C9 C -0.516(3) 0.547(3) 0.8598(17) 0.091(10) Uani 1 1 d . .
H9A H -0.563927 0.488897 0.878688 0.136 Uiso 1 1 calc R U
H9B H -0.579554 0.608971 0.846738 0.136 Uiso 1 1 calc R U
H9C H -0.473771 0.569028 0.891099 0.136 Uiso 1 1 calc R U
C10 C 0.010(3) 0.570(3) 0.8194(17) 0.083(9) Uani 1 1 d . .
H10A H -0.001903 0.521359 0.857196 0.125 Uiso 1 1 calc R U
H10B H 0.033484 0.636400 0.830277 0.125 Uiso 1 1 calc R U
H10C H 0.083391 0.534786 0.786320 0.125 Uiso 1 1 calc R U
C11 C -0.112(3) 0.6674(19) 0.7068(16) 0.076(8) Uani 1 1 d . .
H11A H -0.070535 0.609599 0.677312 0.114 Uiso 1 1 calc R U
H11B H -0.048127 0.715518 0.704721 0.114 Uiso 1 1 calc R U
H11C H -0.193861 0.708920 0.695154 0.114 Uiso 1 1 calc R U
C12 C -0.259(3) 0.719(2) 0.8398(17) 0.082(9) Uani 1 1 d . .
H12A H -0.261481 0.697095 0.884556 0.123 Uiso 1 1 calc R U
H12B H -0.351228 0.733595 0.832691 0.123 Uiso 1 1 calc R U
H12C H -0.221246 0.784365 0.828786 0.123 Uiso 1 1 calc R U
C13 C -0.192(3) 0.185(3) 0.6087(16) 0.093(10) Uani 1 1 d . .
H13A H -0.179582 0.127838 0.579424 0.139 Uiso 1 1 calc R U
H13B H -0.283889 0.227372 0.614162 0.139 Uiso 1 1 calc R U
H13C H -0.176551 0.152645 0.649920 0.139 Uiso 1 1 calc R U
C14 C -0.137(3) 0.412(3) 0.6103(18) 0.090(10) Uani 1 1 d . .
H14A H -0.103272 0.413843 0.648532 0.135 Uiso 1 1 calc R U
H14B H -0.235909 0.425851 0.621202 0.135 Uiso 1 1 calc R U
H14C H -0.106513 0.466808 0.578741 0.135 Uiso 1 1 calc R U
C15 C -0.093(4) 0.302(3) 0.4905(18) 0.108(10) Uani 1 1 d . U
H15A H -0.022668 0.340782 0.466643 0.162 Uiso 1 1 calc R U
H15B H -0.181408 0.347029 0.489904 0.162 Uiso 1 1 calc R U
H15C H -0.083719 0.233829 0.470978 0.162 Uiso 1 1 calc R U
C16 C 0.184(3) 0.071(3) 0.4804(13) 0.070(5) Uani 1 1 d . .
H16A H 0.265471 0.040715 0.449321 0.104 Uiso 1 1 calc R U
H16B H 0.110671 0.099123 0.458743 0.104 Uiso 1 1 calc R U
H16C H 0.159236 0.013403 0.511924 0.104 Uiso 1 1 calc R U
C17 C 0.384(3) 0.129(3) 0.5483(14) 0.070(5) Uani 1 1 d . .
H17A H 0.365447 0.115190 0.594369 0.104 Uiso 1 1 calc R U
H17B H 0.442261 0.183033 0.536683 0.104 Uiso 1 1 calc R U
H17C H 0.429958 0.062021 0.527407 0.104 Uiso 1 1 calc R U
C18 C 0.263(4) 0.297(3) 0.4607(18) 0.097(10) Uani 1 1 d . .
H18A H 0.185406 0.329197 0.442402 0.146 Uiso 1 1 calc R U
H18B H 0.339249 0.267635 0.426880 0.146 Uiso 1 1 calc R U
H18C H 0.288078 0.352711 0.481494 0.146 Uiso 1 1 calc R U
C19 C 0.209(3) -0.194(3) 0.7484(17) 0.086(9) Uani 1 1 d . .
H19A H 0.302400 -0.227063 0.748848 0.130 Uiso 1 1 calc R U
H19B H 0.162337 -0.249746 0.740348 0.130 Uiso 1 1 calc R U
H19C H 0.163705 -0.164021 0.789589 0.130 Uiso 1 1 calc R U
C20 C 0.027(3) -0.044(3) 0.6723(19) 0.093(10) Uani 1 1 d . .
H20A H -0.034521 -0.016368 0.711370 0.139 Uiso 1 1 calc R U
H20B H -0.001865 -0.105888 0.659784 0.139 Uiso 1 1 calc R U
H20C H 0.025745 0.013300 0.638448 0.139 Uiso 1 1 calc R U
C21 C 0.306(4) -0.149(2) 0.6116(18) 0.097(10) Uani 1 1 d . .
H21A H 0.309588 -0.093471 0.576890 0.145 Uiso 1 1 calc R U
H21B H 0.265205 -0.206410 0.601494 0.145 Uiso 1 1 calc R U
H21C H 0.397440 -0.180015 0.617109 0.145 Uiso 1 1 calc R U
C22 C 0.373(3) -0.041(2) 0.8161(16) 0.077(8) Uani 1 1 d . .
H22A H 0.283101 -0.008320 0.839303 0.115 Uiso 1 1 calc R U
H22B H 0.440913 -0.022923 0.835855 0.115 Uiso 1 1 calc R U
H22C H 0.382159 -0.119551 0.817389 0.115 Uiso 1 1 calc R U
C23 C 0.436(3) 0.151(2) 0.7247(15) 0.062(7) Uani 1 1 d . .
H23A H 0.360053 0.200715 0.749287 0.093 Uiso 1 1 calc R U
H23B H 0.451140 0.176548 0.679935 0.093 Uiso 1 1 calc R U
H23C H 0.517117 0.150061 0.740672 0.093 Uiso 1 1 calc R U
C24 C 0.553(3) -0.072(3) 0.6889(18) 0.088(9) Uani 1 1 d . .
H24A H 0.555758 -0.061103 0.643317 0.132 Uiso 1 1 calc R U
H24B H 0.553020 -0.148072 0.702056 0.132 Uiso 1 1 calc R U
H24C H 0.631633 -0.051056 0.698026 0.132 Uiso 1 1 calc R U
C25 C 0.132(3) 0.383(3) 0.9370(17) 0.086(7) Uani 1 1 d . U
H25A H 0.176062 0.440812 0.912526 0.103 Uiso 1 1 calc R U
H25B H 0.052495 0.416640 0.968663 0.103 Uiso 1 1 calc R U
C26 C 0.223(3) 0.307(3) 0.9667(18) 0.091(8) Uani 1 1 d . U
H26A H 0.174937 0.275021 1.006510 0.109 Uiso 1 1 calc R U
H26B H 0.292007 0.342127 0.976542 0.109 Uiso 1 1 calc R U
C27 C 0.287(3) 0.222(3) 0.9184(18) 0.092(7) Uani 1 1 d . U
H27A H 0.354418 0.248440 0.883644 0.110 Uiso 1 1 calc R U
H27B H 0.329107 0.154355 0.938296 0.110 Uiso 1 1 calc R U
C28 C 0.168(3) 0.208(2) 0.8955(15) 0.072(7) Uani 1 1 d . .
H28A H 0.195653 0.178656 0.852735 0.087 Uiso 1 1 calc R U
H28B H 0.116705 0.159586 0.925027 0.087 Uiso 1 1 calc R U
C29 C 0.182(3) 0.454(2) 0.6327(15) 0.066(7) Uani 1 1 d . .
H29A H 0.106735 0.454601 0.670375 0.079 Uiso 1 1 calc R U
H29B H 0.145000 0.462241 0.593911 0.079 Uiso 1 1 calc R U
C30 C 0.259(3) 0.545(3) 0.634(2) 0.097(10) Uani 1 1 d . .
H30A H 0.220574 0.613206 0.612676 0.116 Uiso 1 1 calc R U
H30B H 0.259762 0.559404 0.678085 0.116 Uiso 1 1 calc R U
C31 C 0.389(3) 0.500(3) 0.600(2) 0.090(9) Uani 1 1 d . .
H31A H 0.457490 0.535070 0.610128 0.108 Uiso 1 1 calc R U
H31B H 0.393934 0.509038 0.553846 0.108 Uiso 1 1 calc R U
C32 C 0.413(3) 0.383(3) 0.6205(18) 0.084(9) Uani 1 1 d . .
H32A H 0.474742 0.338378 0.586362 0.100 Uiso 1 1 calc R U
H32B H 0.450508 0.369695 0.659074 0.100 Uiso 1 1 calc R U

loop_
_atom_site_aniso_label
_atom_site_aniso_U_11
_atom_site_aniso_U_22
_atom_site_aniso_U_33
_atom_site_aniso_U_23
_atom_site_aniso_U_13
_atom_site_aniso_U_12
U1 0.0537(7) 0.0443(6) 0.0562(6) -0.0075(5) -0.0145(5) -0.0063(5)
U2 0.0530(6) 0.0431(6) 0.0583(6) -0.0095(5) -0.0133(5) -0.0058(5)
Si1 0.068(5) 0.052(4) 0.072(5) 0.005(4) -0.015(4) -0.012(4)
Si2 0.066(5) 0.056(5) 0.055(4) -0.002(3) -0.018(4) -0.004(4)
Si3 0.060(5) 0.047(4) 0.070(5) -0.013(4) -0.020(4) -0.006(3)
Si4 0.066(5) 0.045(4) 0.075(5) -0.007(4) -0.021(4) -0.012(3)
Si5 0.070(5) 0.072(5) 0.062(5) -0.010(4) -0.023(4) -0.007(4)
Si6 0.064(5) 0.069(5) 0.062(4) -0.020(4) -0.007(4) -0.006(4)
Si7 0.073(5) 0.046(4) 0.079(5) -0.010(4) -0.017(4) -0.013(4)
Si8 0.047(4) 0.045(4) 0.078(5) -0.006(4) -0.010(4) -0.006(3)
O1 0.097(11) 0.060(10) 0.096(14) -0.005(10) -0.046(11) -0.013(9)
O2 0.065(10) 0.055(8) 0.104(15) -0.013(9) -0.027(10) -0.005(7)
N1 0.052(11) 0.068(12) 0.062(9) -0.011(11) -0.004(8) 0.000(8)
N2 0.081(13) 0.053(8) 0.069(9) -0.002(8) -0.018(9) 0.005(9)
N3 0.062(9) 0.055(10) 0.071(13) 0.001(9) -0.009(9) -0.019(8)
N4 0.070(8) 0.071(14) 0.050(9) -0.018(9) -0.003(7) 0.003(8)
N5 0.044(9) 0.051(10) 0.079(13) -0.011(9) -0.008(9) -0.011(8)
C1 0.077(16) 0.067(16) 0.060(16) -0.004(15) -0.017(12) -0.001(13)
C2 0.10(2) 0.09(2) 0.14(2) -0.05(2) -0.06(2) 0.028(19)
C3 0.11(2) 0.042(14) 0.11(2) -0.011(15) 0.004(16) 0.005(16)
C4 0.109(16) 0.075(13) 0.045(10) 0.000(10) -0.007(11) -0.022(12)
C5 0.078(17) 0.13(3) 0.11(3) -0.06(2) 0.008(14) -0.023(17)
C6 0.109(16) 0.075(13) 0.045(10) 0.000(10) -0.007(11) -0.022(12)
C7 0.08(2) 0.067(15) 0.11(3) -0.020(14) -0.038(19) -0.020(14)
C8 0.074(19) 0.056(15) 0.107(18) -0.018(14) -0.026(15) -0.019(14)
C9 0.053(15) 0.10(3) 0.104(18) -0.040(19) -0.017(14) 0.025(17)
C10 0.095(18) 0.065(19) 0.10(2) -0.019(17) -0.040(18) -0.014(14)
C11 0.10(2) 0.019(12) 0.107(17) 0.007(12) -0.029(14) -0.012(13)
C12 0.074(18) 0.057(15) 0.11(2) -0.013(17) 0.007(17) -0.028(13)
C13 0.093(19) 0.13(2) 0.086(19) -0.015(17) -0.061(17) -0.03(2)
C14 0.053(18) 0.095(19) 0.11(2) -0.02(2) -0.009(18) 0.019(13)
C15 0.095(18) 0.13(2) 0.098(15) -0.009(13) -0.037(12) -0.005(15)
C16 0.062(11) 0.087(14) 0.054(11) -0.007(10) 0.002(9) -0.016(10)
C17 0.062(11) 0.087(14) 0.054(11) -0.007(10) 0.002(9) -0.016(10)
C18 0.10(3) 0.08(2) 0.09(2) 0.015(18) 0.008(16) -0.013(18)
C19 0.09(2) 0.079(17) 0.111(19) -0.004(17) -0.038(17) -0.039(16)
C20 0.100(19) 0.07(2) 0.13(3) 0.000(18) -0.053(18) -0.044(16)
C21 0.14(3) 0.043(17) 0.109(19) -0.025(15) -0.02(2) -0.022(18)
C22 0.074(19) 0.060(18) 0.101(17) 0.015(14) -0.035(13) -0.013(15)
C23 0.050(16) 0.051(13) 0.09(2) 0.012(13) -0.018(14) -0.021(11)
C24 0.069(16) 0.064(17) 0.12(2) 0.004(19) -0.015(16) 0.004(15)
C25 0.093(11) 0.083(9) 0.089(11) -0.016(8) -0.032(9) -0.014(7)
C26 0.090(11) 0.094(11) 0.094(10) -0.009(7) -0.035(8) -0.015(8)
C27 0.087(10) 0.092(11) 0.096(11) -0.007(8) -0.027(8) -0.010(7)
C28 0.087(16) 0.063(11) 0.063(16) 0.007(12) -0.017(14) -0.009(11)
C29 0.069(11) 0.048(11) 0.09(2) 0.004(13) -0.033(14) -0.011(8)
C30 0.094(16) 0.066(12) 0.15(3) -0.042(19) -0.047(18) -0.019(11)
C31 0.073(14) 0.069(14) 0.14(3) 0.018(16) -0.047(16) -0.021(11)
C32 0.067(11) 0.079(14) 0.10(2) 0.029(17) -0.022(15) -0.012(10)

loop_
_atom_type_symbol
_atom_type_description
_atom_type_scat_dispersion_real
_atom_type_scat_dispersion_imag
_atom_type_scat_source
C C 0.0181 0.0091 'International Tables Vol C Tables 4.2.6.8 and 6.1.1.4'
H H 0.0000 0.0000 'International Tables Vol C Tables 4.2.6.8 and 6.1.1.4'
N N 0.0311 0.0180 'International Tables Vol C Tables 4.2.6.8 and 6.1.1.4'
O O 0.0492 0.0322 'International Tables Vol C Tables 4.2.6.8 and 6.1.1.4'
Si Si 0.2541 0.3302 'International Tables Vol C Tables 4.2.6.8 and 6.1.1.4'
U U -4.3638 13.4090 'International Tables Vol C Tables 4.2.6.8 and 6.1.1.4'

loop_
_exptl_crystal_face_index_h
_exptl_crystal_face_index_k
_exptl_crystal_face_index_l
_exptl_crystal_face_perp_dist
2 8 7 0.0423
-3 2 10 0.0515
0 -3 12 0.0462
0 -8 2 0.0295
1 3 -12 0.0177
5 4 10 0.0480
-5 -3 -11 0.0066
0 -8 -3 0.0167
0 8 -2 0.0262

loop_
_geom_angle_atom_site_label_1
_geom_angle_atom_site_label_2
_geom_angle_atom_site_label_3
_geom_angle
N1 U1 N2 99.4(8)
N1 U1 N3 105.8(9)
N2 U1 N3 113.7(8)
N1 U1 O1 121.2(7)
N2 U1 O1 84.8(8)
N3 U1 O1 126.0(7)
N1 U1 Si2 126.2(6)
N2 U1 Si2 27.3(6)
N3 U1 Si2 97.9(6)
O1 U1 Si2 75.8(6)
N1 U1 Si4 116.1(7)
N2 U1 Si4 130.8(6)
N3 U1 Si4 27.0(5)
O1 U1 Si4 102.6(5)
Si2 U1 Si4 106.9(2)
N1 U1 U2 29.3(3)
N2 U1 U2 118.0(6)
N3 U1 U2 113.3(6)
O1 U1 U2 98.3(5)
Si2 U1 U2 143.97(14)
Si4 U1 U2 109.08(15)
N1 U2 N5 108.1(9)
N1 U2 N4 98.1(8)
N5 U2 N4 114.8(8)
N1 U2 O2 120.6(7)
N5 U2 O2 125.8(7)
N4 U2 O2 81.9(8)
N1 U2 Si6 125.1(5)
N5 U2 Si6 96.4(6)
N4 U2 Si6 27.9(6)
O2 U2 Si6 75.1(5)
N1 U2 Si8 116.5(7)
N5 U2 Si8 25.9(5)
N4 U2 Si8 132.2(6)
O2 U2 Si8 104.7(4)
Si6 U2 Si8 106.9(2)
N1 U2 U1 29.6(3)
N5 U2 U1 113.4(6)
N4 U2 U1 117.9(6)
O2 U2 U1 99.6(5)
Si6 U2 U1 145.09(15)
Si8 U2 U1 107.75(14)
N2 Si1 C3 116.5(14)
N2 Si1 C2 113.4(15)
C3 Si1 C2 105.8(19)
N2 Si1 C1 109.5(13)
C3 Si1 C1 103.6(15)
C2 Si1 C1 107.3(14)
N2 Si2 C5 115.2(14)
N2 Si2 C6 110.3(13)
C5 Si2 C6 104.7(17)
N2 Si2 C4 114.4(13)
C5 Si2 C4 106.7(17)
C6 Si2 C4 104.5(14)
N2 Si2 U1 37.7(9)
C5 Si2 U1 130.6(13)
C6 Si2 U1 72.8(9)
C4 Si2 U1 121.9(10)
N3 Si3 C8 113.0(13)
N3 Si3 C7 109.1(13)
C8 Si3 C7 109.2(14)
N3 Si3 C9 114.1(13)
C8 Si3 C9 103.5(15)
C7 Si3 C9 107.5(17)
N3 Si4 C11 114.7(12)
N3 Si4 C12 114.5(13)
C11 Si4 C12 106.9(14)
N3 Si4 C10 108.4(14)
C11 Si4 C10 107.4(15)
C12 Si4 C10 104.2(15)
N3 Si4 U1 38.8(8)
C11 Si4 U1 121.7(9)
C12 Si4 U1 130.8(11)
C10 Si4 U1 70.0(10)
N4 Si5 C13 117.3(15)
N4 Si5 C14 108.7(13)
C13 Si5 C14 110.2(17)
N4 Si5 C15 114.9(14)
C13 Si5 C15 102.5(15)
C14 Si5 C15 102.0(18)
N4 Si6 C16 113.5(13)
N4 Si6 C18 113.1(15)
C16 Si6 C18 109.7(16)
N4 Si6 C17 110.3(12)
C16 Si6 C17 107.0(14)
C18 Si6 C17 102.6(15)
N4 Si6 U2 38.7(8)
C16 Si6 U2 125.0(10)
C18 Si6 U2 124.5(12)
C17 Si6 U2 71.7(9)
N5 Si7 C19 114.1(13)
N5 Si7 C21 111.1(13)
C19 Si7 C21 106.5(16)
N5 Si7 C20 109.2(13)
C19 Si7 C20 110.4(16)
C21 Si7 C20 105.2(17)
N5 Si8 C24 116.2(15)
N5 Si8 C22 114.4(13)
C24 Si8 C22 106.8(16)
N5 Si8 C23 102.7(12)
C24 Si8 C23 104.6(15)
C22 Si8 C23 111.7(14)
N5 Si8 U2 36.2(8)
C24 Si8 U2 130.6(12)
C22 Si8 U2 121.7(10)
C23 Si8 U2 67.1(8)
C28 O1 C25 110(2)
C28 O1 U1 110.1(16)
C25 O1 U1 139.7(18)
C29 O2 C32 112(2)
C29 O2 U2 108.3(16)
C32 O2 U2 138.3(17)
U2 N1 U1 121.1(6)
Si2 N2 Si1 118.5(16)
Si2 N2 U1 115.0(12)
Si1 N2 U1 126.5(13)
Si3 N3 Si4 123.0(15)
Si3 N3 U1 122.7(12)
Si4 N3 U1 114.2(12)
Si6 N4 Si5 120.9(14)
Si6 N4 U2 113.4(12)
Si5 N4 U2 125.2(12)
Si8 N5 Si7 119.3(14)
Si8 N5 U2 117.9(11)
Si7 N5 U2 122.8(11)
C26 C25 O1 103(3)
C25 C26 C27 104(3)
C28 C27 C26 102(3)
O1 C28 C27 102(3)
O2 C29 C30 104(2)
C31 C30 C29 101(3)
C30 C31 C32 106(3)
O2 C32 C31 102(2)

loop_
_geom_bond_atom_site_label_1
_geom_bond_atom_site_label_2
_geom_bond_distance
U1 N1 2.158(9)
U1 N2 2.30(3)
U1 N3 2.37(2)
U1 O1 2.59(2)
U1 Si2 3.409(8)
U1 Si4 3.442(8)
U1 U2 3.7416(15)
U2 N1 2.140(9)
U2 N5 2.26(2)
U2 N4 2.30(2)
U2 O2 2.58(2)
U2 Si6 3.374(8)
U2 Si8 3.391(8)
Si1 N2 1.77(3)
Si1 C3 1.84(4)
Si1 C2 1.88(3)
Si1 C1 1.91(3)
Si2 N2 1.72(3)
Si2 C5 1.89(3)
Si2 C6 1.90(3)
Si2 C4 1.91(3)
Si3 N3 1.71(2)
Si3 C8 1.86(3)
Si3 C7 1.89(3)
Si3 C9 1.90(3)
Si4 N3 1.71(2)
Si4 C11 1.86(3)
Si4 C12 1.87(3)
Si4 C10 1.92(3)
Si5 N4 1.74(2)
Si5 C13 1.82(4)
Si5 C14 1.89(3)
Si5 C15 1.92(4)
Si6 N4 1.72(2)
Si6 C16 1.89(3)
Si6 C18 1.91(3)
Si6 C17 1.91(3)
Si7 N5 1.81(2)
Si7 C19 1.82(4)
Si7 C21 1.86(3)
Si7 C20 1.89(3)
Si8 N5 1.68(2)
Si8 C24 1.84(3)
Si8 C22 1.85(3)
Si8 C23 1.86(3)
O1 C28 1.43(3)
O1 C25 1.49(3)
O2 C29 1.40(3)
O2 C32 1.44(3)
C25 C26 1.42(4)
C26 C27 1.51(5)
C27 C28 1.48(4)
C29 C30 1.55(4)
C30 C31 1.41(5)
C31 C32 1.49(4)

loop_
_geom_torsion_atom_site_label_1
_geom_torsion_atom_site_label_2
_geom_torsion_atom_site_label_3
_geom_torsion_atom_site_label_4
_geom_torsion
C5 Si2 N2 Si1 -56(2)
C6 Si2 N2 Si1 -174.7(16)
C4 Si2 N2 Si1 68(2)
U1 Si2 N2 Si1 179(2)
C5 Si2 N2 U1 124.4(18)
C6 Si2 N2 U1 6.2(18)
C4 Si2 N2 U1 -111.3(15)
C3 Si1 N2 Si2 -9(2)
C2 Si1 N2 Si2 114.0(19)
C1 Si1 N2 Si2 -126.2(16)
C3 Si1 N2 U1 169.8(16)
C2 Si1 N2 U1 -67(2)
C1 Si1 N2 U1 52.7(18)
C8 Si3 N3 Si4 42(2)
C7 Si3 N3 Si4 164.1(17)
C9 Si3 N3 Si4 -76(2)
C8 Si3 N3 U1 -141.6(14)
C7 Si3 N3 U1 -20(2)
C9 Si3 N3 U1 100.5(18)
C11 Si4 N3 Si3 -73(2)
C12 Si4 N3 Si3 51(2)
C10 Si4 N3 Si3 166.9(17)
U1 Si4 N3 Si3 176(3)
C11 Si4 N3 U1 110.5(15)
C12 Si4 N3 U1 -125.3(16)
C10 Si4 N3 U1 -9.5(18)
C16 Si6 N4 Si5 -56(2)
C18 Si6 N4 Si5 70(2)
C17 Si6 N4 Si5 -175.6(16)
U2 Si6 N4 Si5 -173(3)
C16 Si6 N4 U2 117.3(15)
C18 Si6 N4 U2 -116.9(17)
C17 Si6 N4 U2 -2.7(18)
C13 Si5 N4 Si6 106.2(19)
C14 Si5 N4 Si6 -128.0(19)
C15 Si5 N4 Si6 -14(3)
C13 Si5 N4 U2 -66(2)
C14 Si5 N4 U2 60(2)
C15 Si5 N4 U2 173.6(17)
C24 Si8 N5 Si7 56(2)
C22 Si8 N5 Si7 -69.3(19)
C23 Si8 N5 Si7 169.5(15)
U2 Si8 N5 Si7 180(3)
C24 Si8 N5 U2 -123.8(16)
C22 Si8 N5 U2 110.9(16)
C23 Si8 N5 U2 -10.2(17)
C19 Si7 N5 Si8 41(2)
C21 Si7 N5 Si8 -79(2)
C20 Si7 N5 Si8 165.3(18)
C19 Si7 N5 U2 -139.0(16)
C21 Si7 N5 U2 100.6(18)
C20 Si7 N5 U2 -15(2)
C28 O1 C25 C26 -5(4)
U1 O1 C25 C26 172(2)
O1 C25 C26 C27 29(4)
C25 C26 C27 C28 -43(4)
C25 O1 C28 C27 -21(4)
U1 O1 C28 C27 161(2)
C26 C27 C28 O1 38(3)
C32 O2 C29 C30 -13(3)
U2 O2 C29 C30 155(2)
O2 C29 C30 C31 32(4)
C29 C30 C31 C32 -39(4)
C29 O2 C32 C31 -11(4)
U2 O2 C32 C31 -173(2)
C30 C31 C32 O2 32(4)
